data_7111081
loop_
_publ_author_name
'van Eis, Maurice J.'
'Seiler, Paul'
'Diederich, Fran\,cois'
'Alvarado, Robert J.'
'Echegoyen, Luis'

_publ_section_title
;
 First tether-directed regioselective bis-functionalisation of C70:
 effects of cation complexation on the redox properties of
 diastereoisomeric fullerene crown ether conjugates
;
_journal_issue 19
_journal_name_full 'Chemical Communications'
_journal_page_first 1859
_journal_paper_doi 10.1039/b006066f
_journal_year 2000
_chemical_formula_moiety 'C102 H36 O14 * 6(CHCL3)'
_chemical_formula_sum 'C108 H42 Cl18 O14'
_chemical_formula_weight 2201.52
_chemical_name_systematic
;
  ?
;
_space_group_IT_number 14
_symmetry_cell_setting monoclinic
_symmetry_space_group_name_Hall '-P 2yn'
_symmetry_space_group_name_H-M 'P 1 21/n 1'
_atom_sites_solution_hydrogens geom
_atom_sites_solution_primary direct
_atom_sites_solution_secondary difmap
_audit_creation_method SHELXL-97
_cell_angle_alpha 90.00
_cell_angle_beta 108.67(2)
_cell_angle_gamma 90.00
_cell_formula_units_Z 4
_cell_length_a 14.395(4)
_cell_length_b 33.405(9)
_cell_length_c 19.277(6)
_cell_measurement_reflns_used 16
_cell_measurement_temperature 233(2)
_cell_measurement_theta_max 18.90
_cell_measurement_theta_min 13.10
_cell_volume 8782(4)
_computing_cell_refinement 'CAD4 software (Nonius, 1989)'
_computing_data_collection 'CAD4 software (Nonius, 1989)'
_computing_data_reduction 'MOLEN software(Nonius, 1990)'
_computing_structure_refinement 'SHELXL-97 (Sheldrick, 1997)'
_computing_structure_solution 'SIR92 (Altomare et al.,1994)'
_diffrn_ambient_temperature 233(2)
_diffrn_measured_fraction_theta_full 0.934
_diffrn_measured_fraction_theta_max 0.934
_diffrn_measurement_device_type 'NONIUS CAD4'
_diffrn_measurement_method 'omega-theta scan'
_diffrn_radiation_monochromator graphite
_diffrn_radiation_source 'fine-focus sealed tube'
_diffrn_radiation_type CuK\a
_diffrn_radiation_wavelength 1.54180
_diffrn_reflns_av_R_equivalents 0.030
_diffrn_reflns_av_sigmaI/netI 0.0417
_diffrn_reflns_limit_h_max 14
_diffrn_reflns_limit_h_min 0
_diffrn_reflns_limit_k_max 28
_diffrn_reflns_limit_k_min 0
_diffrn_reflns_limit_l_max 18
_diffrn_reflns_limit_l_min -19
_diffrn_reflns_number 10326
_diffrn_reflns_theta_full 52.98
_diffrn_reflns_theta_max 52.98
_diffrn_reflns_theta_min 2.65
_diffrn_standards_decay_% 3.300
_diffrn_standards_interval_time '167 min.'
_diffrn_standards_number 2
_exptl_absorpt_coefficient_mu 5.753
_exptl_absorpt_correction_T_max 0.99000
_exptl_absorpt_correction_T_min 0.78000
_exptl_absorpt_correction_type 'semi empirical, based on psi-scan'
_exptl_crystal_colour black
_exptl_crystal_density_diffrn 1.665
_exptl_crystal_density_method 'not measured'
_exptl_crystal_description 'Cut fragment'
_exptl_crystal_F_000 4432
_exptl_crystal_size_max 0.30
_exptl_crystal_size_mid 0.30
_exptl_crystal_size_min 0.25
_refine_diff_density_max 0.707
_refine_diff_density_min -1.011
_refine_diff_density_rms 0.093
_refine_ls_extinction_coef 0.00029(5)
_refine_ls_extinction_expression Fc^*^=kFc[1+0.001xFc^2^\l^3^/sin(2\q)]^-1/4^
_refine_ls_extinction_method SHELXL
_refine_ls_goodness_of_fit_ref 1.048
_refine_ls_hydrogen_treatment mixed
_refine_ls_matrix_type full
_refine_ls_number_parameters 1262
_refine_ls_number_reflns 9732
_refine_ls_number_restraints 0
_refine_ls_restrained_S_all 1.048
_refine_ls_R_factor_all 0.1050
_refine_ls_R_factor_gt 0.0770
_refine_ls_shift/su_max 0.073
_refine_ls_shift/su_mean 0.003
_refine_ls_structure_factor_coef Fsqd
_refine_ls_weighting_details 'w=1/[\s^2^(Fo^2^)+(0.1153P)^2^+43.3447P] where P=(Fo^2^+2Fc^2^)/3'
_refine_ls_weighting_scheme calc
_refine_ls_wR_factor_gt 0.2052
_refine_ls_wR_factor_ref 0.2339
_reflns_number_gt 7220
_reflns_number_total 9732
_reflns_threshold_expression >2sigma(I)
_cod_data_source_file b006066fsup1.cif
_cod_data_source_block eis1
_cod_depositor_comments
;
The following automatic conversions were performed:

'_symmetry_cell_setting' value 'Monoclinic' changed to 'monoclinic'
according to /home/saulius/struct/CIF-dictionaries/cif_core.dic
dictionary named 'cif_core.dic' version 2.4.2 from 2011-04-26.

Automatic conversion script
Id: cif_fix_values 1891 2012-01-12 08:04:46Z andrius 

The following automatic conversions were performed:

'_refine_ls_weighting_scheme' value 'calc
w=1/[\s^2^(Fo^2^)+(0.1153P)^2^+43.3447P] where P=(Fo^2^+2Fc^2^)/3'
was changed to 'calc'. New tag '_refine_ls_weighting_details' was
created. The value of the new tag was set to
'w=1/[\s^2^(Fo^2^)+(0.1153P)^2^+43.3447P] where P=(Fo^2^+2Fc^2^)/3'.

Automatic conversion script
Id: cif_fix_values 3143 2015-03-26 13:38:13Z robertas 
;
_cod_original_sg_symbol_H-M P21/n
_cod_database_code 7111081

loop_
_symmetry_equiv_pos_as_xyz
'x, y, z'
'-x+1/2, y+1/2, -z+1/2'
'-x, -y, -z'
'x-1/2, -y-1/2, z-1/2'

loop_
_atom_site_label
_atom_site_type_symbol
_atom_site_fract_x
_atom_site_fract_y
_atom_site_fract_z
_atom_site_U_iso_or_equiv
_atom_site_adp_type
_atom_site_occupancy
_atom_site_calc_flag
_atom_site_refinement_flags
C1 C 1.0155(4) 0.0839(2) 0.4575(3) 0.0297(16) Uani 1 d .
C2 C 1.0478(5) 0.1196(2) 0.4145(3) 0.0316(16) Uani 1 d .
C3 C 1.0773(5) 0.1574(2) 0.4569(3) 0.0332(17) Uani 1 d .
C4 C 1.0688(5) 0.1633(2) 0.5250(4) 0.0335(16) Uani 1 d .
C5 C 1.0396(4) 0.1307(2) 0.5640(3) 0.0316(16) Uani 1 d .
C6 C 1.0203(4) 0.0934(2) 0.5345(3) 0.0290(16) Uani 1 d .
C7 C 1.0578(4) 0.05890(19) 0.5793(3) 0.0268(15) Uani 1 d .
C8 C 1.0891(4) 0.03039(19) 0.5369(3) 0.0282(15) Uani 1 d .
C9 C 1.0718(4) 0.04591(19) 0.4643(3) 0.0291(16) Uani 1 d .
C10 C 1.1405(4) 0.03989(19) 0.4303(3) 0.0291(16) Uani 1 d .
C11 C 1.1693(5) 0.0720(2) 0.3910(3) 0.0321(17) Uani 1 d .
C12 C 1.1295(5) 0.1100(2) 0.3863(3) 0.0331(17) Uani 1 d .
C13 C 1.1933(5) 0.1439(2) 0.3985(3) 0.0373(18) Uani 1 d .
C14 C 1.1618(5) 0.1730(2) 0.4406(4) 0.0366(17) Uani 1 d .
C15 C 1.2311(5) 0.1967(2) 0.4926(4) 0.0407(18) Uani 1 d .
C16 C 1.2202(5) 0.2035(2) 0.5625(4) 0.0401(18) Uani 1 d .
C17 C 1.1414(5) 0.1867(2) 0.5791(4) 0.0366(17) Uani 1 d .
C18 C 1.1556(5) 0.1693(2) 0.6508(3) 0.0317(16) Uani 1 d .
C19 C 1.0947(4) 0.1348(2) 0.6417(3) 0.0301(16) Uani 1 d .
C20 C 1.1230(4) 0.1015(2) 0.6880(3) 0.0289(16) Uani 1 d .
C21 C 1.1038(4) 0.0619(2) 0.6559(3) 0.0275(16) Uani 1 d .
C22 C 1.1674(5) 0.0301(2) 0.6890(3) 0.0325(17) Uani 1 d .
C23 C 1.1988(5) 0.0013(2) 0.6476(3) 0.0335(16) Uani 1 d .
C24 C 1.1676(5) 0.00366(19) 0.5697(4) 0.0333(16) Uani 1 d .
C25 C 1.2386(5) -0.00389(19) 0.5321(4) 0.0338(17) Uani 1 d .
C26 C 1.2258(5) 0.0158(2) 0.4649(3) 0.0338(17) Uani 1 d .
C27 C 1.3065(5) 0.0322(2) 0.4481(4) 0.0416(19) Uani 1 d .
C28 C 1.2742(5) 0.0672(2) 0.4034(3) 0.0360(17) Uani 1 d .
C29 C 1.3338(5) 0.1001(2) 0.4114(3) 0.0388(18) Uani 1 d .
C30 C 1.2946(5) 0.1388(2) 0.4091(3) 0.0403(19) Uani 1 d .
C31 C 1.3654(5) 0.1634(2) 0.4634(4) 0.0397(18) Uani 1 d .
C32 C 1.3344(5) 0.1911(2) 0.5032(4) 0.0424(19) Uani 1 d .
C33 C 1.3873(5) 0.1953(2) 0.5812(4) 0.0393(18) Uani 1 d .
C34 C 1.3170(5) 0.20262(19) 0.6179(4) 0.0357(17) Uani 1 d .
C35 C 1.3316(5) 0.18803(19) 0.6892(3) 0.0327(16) Uani 1 d .
C36 C 1.2488(5) 0.1713(2) 0.7070(3) 0.0329(17) Uani 1 d .
C37 C 1.2672(4) 0.1413(2) 0.7616(3) 0.0303(16) Uani 1 d .
C38 C 1.2063(4) 0.1070(2) 0.7524(3) 0.0300(16) Uani 1 d .
C39 C 1.2653(4) 0.0736(2) 0.7883(3) 0.0300(16) Uani 1 d .
C40 C 1.2463(5) 0.0358(2) 0.7580(3) 0.0340(17) Uani 1 d .
C41 C 1.3267(5) 0.0104(2) 0.7577(3) 0.0344(17) Uani 1 d .
C42 C 1.2980(5) -0.0107(2) 0.6888(4) 0.0359(17) Uani 1 d .
C43 C 1.3653(5) -0.0182(2) 0.6533(4) 0.0371(17) Uani 1 d .
C44 C 1.3365(5) -0.0135(2) 0.5751(4) 0.0371(18) Uani 1 d .
C45 C 1.4169(5) 0.0032(2) 0.5577(4) 0.0391(18) Uani 1 d .
C46 C 1.4034(5) 0.0299(2) 0.4981(4) 0.0384(18) Uani 1 d .
C47 C 1.4670(5) 0.0649(3) 0.5077(4) 0.043(2) Uani 1 d .
C48 C 1.4308(5) 0.1000(2) 0.4661(4) 0.0402(19) Uani 1 d .
C49 C 1.4489(5) 0.1385(2) 0.4969(4) 0.0407(19) Uani 1 d .
C50 C 1.5063(5) 0.1440(2) 0.5716(4) 0.0387(18) Uani 1 d .
C51 C 1.4732(5) 0.1732(2) 0.6148(4) 0.0380(18) Uani 1 d .
C52 C 1.4966(4) 0.1663(2) 0.6915(3) 0.0307(16) Uani 1 d .
C53 C 1.4259(5) 0.17379(19) 0.7276(3) 0.0322(16) Uani 1 d .
C54 C 1.4439(4) 0.14648(19) 0.7883(3) 0.0284(15) Uani 1 d .
C55 C 1.3666(4) 0.1297(2) 0.8042(3) 0.0290(16) Uani 1 d .
C56 C 1.3652(4) 0.0874(2) 0.8214(3) 0.0286(16) Uani 1 d .
C57 C 1.4424(5) 0.0623(2) 0.8230(3) 0.0310(16) Uani 1 d .
C58 C 1.4224(5) 0.0239(2) 0.7881(3) 0.0347(17) Uani 1 d .
C59 C 1.4935(5) 0.0166(2) 0.7512(4) 0.0358(17) Uani 1 d .
C60 C 1.4656(5) -0.0046(2) 0.6855(4) 0.0366(17) Uani 1 d .
C61 C 1.4971(5) 0.0092(2) 0.6261(4) 0.0405(18) Uani 1 d .
C62 C 1.5559(5) 0.0424(2) 0.6352(4) 0.0377(18) Uani 1 d .
C63 C 1.5400(5) 0.0714(2) 0.5772(4) 0.0413(19) Uani 1 d .
C64 C 1.5583(5) 0.1102(2) 0.6079(4) 0.0392(19) Uani 1 d .
C65 C 1.5879(4) 0.1060(2) 0.6876(3) 0.0340(17) Uani 1 d .
C66 C 1.5594(4) 0.1342(2) 0.7276(3) 0.0325(16) Uani 1 d .
C67 C 1.5368(5) 0.1243(2) 0.7956(3) 0.0311(16) Uani 1 d .
C68 C 1.5361(5) 0.0779(2) 0.8149(3) 0.0326(16) Uani 1 d .
C69 C 1.5580(4) 0.0501(2) 0.7619(3) 0.0329(17) Uani 1 d .
C70 C 1.5872(4) 0.0640(2) 0.7045(4) 0.0358(18) Uani 1 d .
C71 C 0.9452(5) 0.1022(2) 0.3896(3) 0.0323(16) Uani 1 d .
C72 C 0.9164(5) 0.0795(2) 0.3180(4) 0.0351(17) Uani 1 d .
O73 O 0.9633(4) 0.05328(17) 0.3038(2) 0.0484(13) Uani 1 d .
O74 O 0.8329(4) 0.09412(15) 0.2733(2) 0.0465(13) Uani 1 d .
C75 C 0.7991(6) 0.0769(3) 0.2001(4) 0.059(2) Uani 1 d .
H75A H 0.7976 0.0482 0.2030 0.061 Uiso 1 d R
H75B H 0.8422 0.0844 0.1733 0.068 Uiso 1 d R
C76 C 0.6984(9) 0.0929(4) 0.1637(6) 0.125(6) Uani 1 d .
H76A H 0.6728 0.0823 0.1149 0.152 Uiso 1 d R
H76B H 0.6565 0.0852 0.1913 0.305 Uiso 1 d R
H76C H 0.7013 0.1215 0.1616 0.148 Uiso 1 d R
C77 C 0.8634(5) 0.1271(3) 0.4010(3) 0.0346(17) Uani 1 d .
O78 O 0.8577(4) 0.16265(18) 0.3951(3) 0.0519(14) Uani 1 d .
O79 O 0.8000(3) 0.10338(14) 0.4182(2) 0.0370(11) Uani 1 d .
C80 C 0.7266(5) 0.1233(2) 0.4451(4) 0.0405(18) Uani 1 d .
H80A H 0.6689 0.1071 0.4355 0.045 Uiso 1 d R
H80B H 0.7086 0.1485 0.4204 0.033 Uiso 1 d R
C81 C 0.7714(5) 0.1304(2) 0.5249(4) 0.0402(18) Uani 1 d .
C82 C 0.7780(5) 0.0993(2) 0.5736(4) 0.0450(19) Uani 1 d .
H82A H 0.7471 0.0743 0.5557 0.046 Uiso 1 d R
C83 C 0.8290(5) 0.1036(2) 0.6477(4) 0.0444(19) Uani 1 d .
H83A H 0.8335 0.0818 0.6812 0.052 Uiso 1 d R
C84 C 0.8740(5) 0.1396(2) 0.6733(4) 0.0419(19) Uani 1 d .
C85 C 0.8657(5) 0.1720(2) 0.6248(4) 0.0409(18) Uani 1 d .
C86 C 0.8152(5) 0.1670(2) 0.5517(4) 0.0418(19) Uani 1 d .
H86A H 0.8097 0.1890 0.5185 0.061 Uiso 1 d R
O87 O 0.9109(4) 0.20621(15) 0.6572(3) 0.0517(14) Uani 1 d .
C88 C 0.9160(6) 0.2395(2) 0.6120(4) 0.049(2) Uani 1 d .
H88A H 0.8519 0.2458 0.5793 0.080 Uiso 1 d R
H88B H 0.9575 0.2330 0.5833 0.061 Uiso 1 d R
C89 C 0.9588(7) 0.2738(3) 0.6609(5) 0.069(3) Uani 1 d .
H89A H 0.9212 0.2777 0.6935 0.100 Uiso 1 d R
H89B H 0.9524 0.2976 0.6317 0.073 Uiso 1 d R
O90 O 1.0563(4) 0.26929(17) 0.7027(3) 0.0668(17) Uani 1 d .
C91 C 1.0740(6) 0.2457(3) 0.7684(4) 0.059(2) Uani 1 d .
H91A H 1.0632 0.2178 0.7565 0.058 Uiso 1 d R
H91B H 1.0310 0.2540 0.7948 0.032 Uiso 1 d R
C92 C 1.1765(6) 0.2522(2) 0.8130(4) 0.051(2) Uani 1 d .
H92A H 1.1853 0.2790 0.8319 0.053 Uiso 1 d R
H92B H 1.2188 0.2480 0.7840 0.071 Uiso 1 d R
O93 O 1.1972(4) 0.22410(15) 0.8715(3) 0.0482(13) Uani 1 d .
C94 C 1.2941(5) 0.2156(2) 0.9081(4) 0.0373(17) Uani 1 d .
C95 C 1.3106(5) 0.1803(2) 0.9490(4) 0.0360(17) Uani 1 d .
O96 O 1.2285(3) 0.15985(15) 0.9501(3) 0.0440(13) Uani 1 d .
C97 C 1.2400(5) 0.1201(2) 0.9788(4) 0.0429(18) Uani 1 d .
H97A H 1.2820 0.1201 1.0288 0.045 Uiso 1 d R
H97B H 1.2692 0.1034 0.9508 0.054 Uiso 1 d R
C98 C 1.1407(5) 0.1041(2) 0.9734(4) 0.050(2) Uani 1 d .
H98A H 1.1078 0.1239 0.9932 0.094 Uiso 1 d R
H98B H 1.1482 0.0805 1.0032 0.053 Uiso 1 d R
O99 O 1.0803(4) 0.09485(16) 0.9013(3) 0.0531(14) Uani 1 d .
C100 C 1.0395(5) 0.1283(2) 0.8569(4) 0.0459(19) Uani 1 d .
H10A H 1.0892 0.1419 0.8427 0.043 Uiso 1 d R
H10B H 1.0118 0.1466 0.8832 0.065 Uiso 1 d R
C101 C 0.9617(5) 0.1132(2) 0.7904(4) 0.0403(18) Uani 1 d .
H10C H 0.9087 0.1019 0.8040 0.027 Uiso 1 d R
H10D H 0.9880 0.0930 0.7666 0.056 Uiso 1 d R
O102 O 0.9296(4) 0.14695(15) 0.7446(3) 0.0490(13) Uani 1 d .
C103 C 1.4056(5) 0.1678(2) 0.9841(3) 0.0366(17) Uani 1 d .
H10E H 1.4174 0.1432 1.0113 0.010 Uiso 1 d R
C104 C 1.4846(5) 0.1910(2) 0.9801(3) 0.0357(17) Uani 1 d .
C105 C 1.4660(6) 0.2264(2) 0.9410(4) 0.048(2) Uani 1 d .
H10F H 1.5199 0.2425 0.9382 0.039 Uiso 1 d R
C106 C 1.3703(5) 0.2388(2) 0.9053(4) 0.0438(19) Uani 1 d .
H10G H 1.3583 0.2637 0.8794 0.053 Uiso 1 d R
C107 C 1.5875(5) 0.1757(2) 1.0108(4) 0.0458(19) Uani 1 d .
H10H H 1.5910 0.1564 1.0484 0.030 Uiso 1 d R
H10I H 1.6319 0.1972 1.0316 0.046 Uiso 1 d R
O108 O 1.6139(3) 0.15674(15) 0.9512(2) 0.0404(12) Uani 1 d .
C109 C 1.5873(5) 0.1187(2) 0.9360(3) 0.0320(16) Uani 1 d .
O110 O 1.5553(4) 0.09697(15) 0.9716(2) 0.0439(12) Uani 1 d .
C111 C 1.6058(5) 0.1070(2) 0.8653(3) 0.0327(16) Uani 1 d .
C112 C 1.7133(5) 0.1030(2) 0.8747(4) 0.0408(18) Uani 1 d .
O113 O 1.7628(3) 0.0963(2) 0.9429(3) 0.0643(17) Uani 1 d .
O114 O 1.7482(4) 0.1038(2) 0.8269(3) 0.079(2) Uani 1 d .
C115 C 1.8692(6) 0.0911(4) 0.9601(5) 0.085(3) Uani 1 d .
H11A H 1.8823 0.0680 0.9334 0.119 Uiso 1 calc R
H11B H 1.8971 0.1149 0.9446 0.179 Uiso 1 calc R
C116 C 1.9093(10) 0.0858(8) 1.0284(10) 0.234(14) Uani 1 d .
H11B H 1.9791 0.0832 1.0405 0.230 Uiso 1 d R
H11C H 1.8945 0.1086 1.0535 0.385 Uiso 1 d R
H11D H 1.8830 0.0621 1.0430 0.322 Uiso 1 d R
Cl1 Cl 0.29476(18) 0.00660(9) 0.09027(12) 0.0808(8) Uani 1 d .
Cl2 Cl 0.2706(3) 0.00335(10) -0.06248(13) 0.1047(10) Uani 1 d .
Cl3 Cl 0.4423(2) 0.03873(8) 0.03543(19) 0.0975(9) Uani 1 d .
C201 C 0.3548(6) 0.0013(3) 0.0261(4) 0.059(2) Uani 1 d .
H20A H 0.3871 -0.0243 0.0330 0.069 Uiso 1 d R
Cl4 Cl 0.79045(18) 0.00724(8) 0.74723(14) 0.0798(7) Uani 1 d .
Cl5 Cl 0.8720(3) -0.06524(9) 0.81564(19) 0.1082(10) Uani 1 d .
Cl6 Cl 0.9907(2) 0.00703(9) 0.83897(17) 0.1049(10) Uani 1 d .
C202 C 0.8985(6) -0.0208(3) 0.7795(5) 0.059(2) Uani 1 d .
H20B H 0.9190 -0.0274 0.7381 0.061 Uiso 1 d R
Cl7 Cl 0.9924(5) 0.22607(15) 0.2722(3) 0.186(2) Uani 1 d .
Cl8 Cl 0.8360(5) 0.19304(19) 0.1492(7) 0.383(8) Uani 1 d .
Cl9 Cl 1.0082(3) 0.15098(11) 0.2100(2) 0.1325(14) Uani 1 d .
C203 C 0.9487(15) 0.1920(6) 0.210(2) 0.35(2) Uani 1 d .
H20X H 0.9763 0.2053 0.1751 0.274 Uiso 1 d R
Cl10 Cl 0.2987(3) 0.14221(16) 0.2082(3) 0.1606(17) Uani 1 d .
Cl11 Cl 0.4844(3) 0.14753(15) 0.31341(19) 0.1412(16) Uani 1 d .
Cl12 Cl 0.4404(6) 0.0949(2) 0.1831(3) 0.243(4) Uani 1 d .
C204 C 0.3971(13) 0.1155(5) 0.2464(8) 0.138(6) Uani 1 d .
H20C H 0.3792 0.0939 0.2726 0.211 Uiso 1 d R
Cl13 Cl 0.5981(2) 0.22531(9) 0.4925(2) 0.1166(12) Uani 1 d .
Cl14 Cl 0.4626(3) 0.28888(12) 0.4816(3) 0.1480(17) Uani 1 d .
Cl15 Cl 0.6571(4) 0.29448(18) 0.5817(3) 0.183(2) Uani 1 d .
C205 C 0.5818(7) 0.2758(3) 0.4964(6) 0.077(3) Uani 1 d .
H20D H 0.6026 0.2881 0.4588 0.129 Uiso 1 d R
Cl16 Cl 0.2050(3) 0.29237(11) 0.35577(17) 0.1282(14) Uani 1 d .
Cl17 Cl 0.2030(3) 0.28265(15) 0.2057(2) 0.1389(15) Uani 1 d .
Cl18 Cl 0.3159(4) 0.23117(14) 0.3152(3) 0.193(2) Uani 1 d .
C206 C 0.2778(11) 0.2797(4) 0.2960(6) 0.113(4) Uani 1 d .
H20E H 0.3331 0.2973 0.3046 0.210 Uiso 1 d R

loop_
_atom_site_aniso_label
_atom_site_aniso_U_11
_atom_site_aniso_U_22
_atom_site_aniso_U_33
_atom_site_aniso_U_23
_atom_site_aniso_U_13
_atom_site_aniso_U_12
C1 0.027(3) 0.037(4) 0.024(3) -0.007(3) 0.006(3) -0.009(3)
C2 0.034(4) 0.031(4) 0.027(3) 0.005(3) 0.007(3) 0.000(3)
C3 0.037(4) 0.031(4) 0.025(4) 0.006(3) -0.001(3) 0.003(3)
C4 0.029(4) 0.025(4) 0.041(4) -0.003(3) 0.003(3) 0.006(3)
C5 0.022(3) 0.042(5) 0.029(4) -0.004(3) 0.006(3) 0.002(3)
C6 0.018(3) 0.045(5) 0.023(3) -0.003(3) 0.006(3) -0.001(3)
C7 0.020(3) 0.034(4) 0.029(4) 0.000(3) 0.010(3) -0.005(3)
C8 0.027(3) 0.025(4) 0.030(4) -0.002(3) 0.005(3) -0.009(3)
C9 0.030(4) 0.026(4) 0.027(4) -0.006(3) 0.001(3) -0.004(3)
C10 0.032(4) 0.030(4) 0.021(3) -0.006(3) 0.003(3) 0.004(3)
C11 0.035(4) 0.043(5) 0.016(3) -0.009(3) 0.005(3) -0.002(3)
C12 0.035(4) 0.045(5) 0.015(3) -0.002(3) 0.002(3) -0.007(4)
C13 0.046(4) 0.043(5) 0.018(3) 0.008(3) 0.004(3) 0.001(4)
C14 0.043(4) 0.029(4) 0.030(4) 0.009(3) 0.000(3) -0.005(3)
C15 0.050(5) 0.026(4) 0.039(4) 0.015(3) 0.004(3) -0.002(3)
C16 0.048(4) 0.022(4) 0.044(4) 0.006(3) 0.006(4) 0.005(3)
C17 0.044(4) 0.021(4) 0.038(4) 0.000(3) 0.003(3) 0.016(3)
C18 0.033(4) 0.030(4) 0.029(4) -0.008(3) 0.006(3) 0.012(3)
C19 0.023(3) 0.037(5) 0.030(4) -0.007(3) 0.010(3) 0.009(3)
C20 0.025(3) 0.042(5) 0.025(3) -0.004(3) 0.014(3) 0.001(3)
C21 0.016(3) 0.040(5) 0.028(4) 0.005(3) 0.010(3) -0.002(3)
C22 0.035(4) 0.038(4) 0.024(3) 0.007(3) 0.010(3) -0.014(3)
C23 0.042(4) 0.025(4) 0.031(4) 0.006(3) 0.008(3) -0.004(3)
C24 0.035(4) 0.024(4) 0.037(4) -0.002(3) 0.007(3) -0.006(3)
C25 0.042(4) 0.021(4) 0.038(4) -0.009(3) 0.011(3) 0.002(3)
C26 0.041(4) 0.029(4) 0.032(4) -0.012(3) 0.012(3) -0.001(3)
C27 0.042(4) 0.055(5) 0.031(4) -0.015(4) 0.016(3) 0.007(4)
C28 0.043(4) 0.047(5) 0.020(3) -0.005(3) 0.014(3) 0.001(4)
C29 0.041(4) 0.059(6) 0.021(3) -0.002(3) 0.017(3) 0.001(4)
C30 0.042(4) 0.060(6) 0.022(4) 0.012(3) 0.013(3) -0.010(4)
C31 0.042(4) 0.052(5) 0.027(4) 0.012(4) 0.013(3) -0.012(4)
C32 0.046(5) 0.039(5) 0.037(4) 0.015(4) 0.005(3) -0.015(4)
C33 0.042(4) 0.033(4) 0.036(4) 0.008(3) 0.003(3) -0.012(3)
C34 0.036(4) 0.018(4) 0.042(4) -0.004(3) -0.002(3) -0.007(3)
C35 0.035(4) 0.019(4) 0.037(4) -0.008(3) 0.002(3) 0.002(3)
C36 0.034(4) 0.031(4) 0.031(4) -0.011(3) 0.006(3) 0.007(3)
C37 0.028(4) 0.045(5) 0.020(3) -0.010(3) 0.010(3) 0.005(3)
C38 0.026(3) 0.045(5) 0.025(3) -0.007(3) 0.016(3) -0.002(3)
C39 0.030(4) 0.048(5) 0.016(3) 0.004(3) 0.012(3) -0.002(3)
C40 0.032(4) 0.046(5) 0.027(4) 0.010(3) 0.013(3) -0.006(3)
C41 0.039(4) 0.036(4) 0.028(4) 0.012(3) 0.010(3) -0.003(3)
C42 0.039(4) 0.024(4) 0.037(4) 0.010(3) 0.002(3) -0.002(3)
C43 0.046(4) 0.018(4) 0.043(4) 0.001(3) 0.008(4) 0.009(3)
C44 0.042(4) 0.028(4) 0.036(4) -0.012(3) 0.007(3) 0.011(3)
C45 0.039(4) 0.039(5) 0.040(4) -0.013(3) 0.014(3) 0.010(3)
C46 0.034(4) 0.052(5) 0.032(4) -0.013(4) 0.015(3) 0.011(3)
C47 0.033(4) 0.069(6) 0.035(4) -0.013(4) 0.021(3) 0.004(4)
C48 0.032(4) 0.067(6) 0.028(4) -0.005(4) 0.020(3) -0.006(4)
C49 0.040(4) 0.061(6) 0.028(4) 0.009(4) 0.020(3) -0.014(4)
C50 0.030(4) 0.054(5) 0.037(4) 0.005(4) 0.018(3) -0.014(3)
C51 0.031(4) 0.041(5) 0.038(4) 0.006(3) 0.005(3) -0.017(3)
C52 0.024(3) 0.031(4) 0.034(4) 0.000(3) 0.006(3) -0.009(3)
C53 0.033(4) 0.026(4) 0.033(4) -0.005(3) 0.005(3) -0.006(3)
C54 0.027(4) 0.034(4) 0.022(3) -0.009(3) 0.005(3) 0.000(3)
C55 0.033(4) 0.037(5) 0.016(3) -0.012(3) 0.007(3) 0.001(3)
C56 0.028(4) 0.042(5) 0.016(3) -0.004(3) 0.007(3) -0.002(3)
C57 0.031(4) 0.045(5) 0.014(3) 0.006(3) 0.004(3) -0.001(3)
C58 0.036(4) 0.036(5) 0.027(4) 0.012(3) 0.003(3) 0.004(3)
C59 0.031(4) 0.035(4) 0.037(4) 0.006(3) 0.003(3) 0.013(3)
C60 0.037(4) 0.028(4) 0.041(4) -0.002(3) 0.008(3) 0.008(3)
C61 0.041(4) 0.045(5) 0.038(4) -0.006(3) 0.017(3) 0.017(4)
C62 0.025(4) 0.052(5) 0.038(4) -0.010(4) 0.012(3) 0.007(3)
C63 0.030(4) 0.068(6) 0.032(4) -0.003(4) 0.017(3) 0.002(4)
C64 0.024(4) 0.064(6) 0.033(4) 0.001(4) 0.015(3) -0.011(4)
C65 0.018(3) 0.052(5) 0.032(4) 0.002(3) 0.008(3) 0.001(3)
C66 0.028(4) 0.039(4) 0.032(4) -0.002(3) 0.011(3) -0.011(3)
C67 0.030(4) 0.035(4) 0.028(4) 0.000(3) 0.008(3) -0.001(3)
C68 0.029(4) 0.038(5) 0.030(4) 0.000(3) 0.008(3) 0.002(3)
C69 0.023(3) 0.041(5) 0.031(4) 0.004(3) 0.002(3) 0.012(3)
C70 0.023(3) 0.054(6) 0.032(4) 0.001(3) 0.010(3) 0.006(3)
C71 0.031(4) 0.033(4) 0.027(4) -0.001(3) 0.001(3) 0.000(3)
C72 0.034(4) 0.038(5) 0.032(4) 0.001(3) 0.008(3) -0.008(3)
O73 0.045(3) 0.063(4) 0.032(3) -0.014(2) 0.006(2) 0.001(3)
O74 0.049(3) 0.052(3) 0.026(3) 0.002(2) -0.006(2) 0.002(2)
C75 0.079(6) 0.059(6) 0.027(4) -0.001(4) 0.001(4) -0.021(5)
C76 0.138(11) 0.092(9) 0.072(7) 0.005(6) -0.068(8) 0.010(8)
C77 0.035(4) 0.034(5) 0.026(4) 0.000(3) -0.003(3) 0.001(3)
O78 0.046(3) 0.039(4) 0.064(4) 0.007(3) 0.008(3) 0.007(2)
O79 0.034(3) 0.039(3) 0.038(3) -0.004(2) 0.010(2) 0.003(2)
C80 0.026(4) 0.046(5) 0.043(4) -0.004(3) 0.002(3) 0.006(3)
C81 0.022(3) 0.049(5) 0.047(4) -0.003(4) 0.007(3) 0.005(3)
C82 0.036(4) 0.051(5) 0.049(5) -0.005(4) 0.014(4) -0.001(3)
C83 0.046(4) 0.044(5) 0.045(5) 0.001(4) 0.017(4) 0.002(4)
C84 0.040(4) 0.053(5) 0.031(4) 0.006(4) 0.009(3) 0.000(4)
C85 0.037(4) 0.039(5) 0.045(5) -0.005(4) 0.010(3) 0.004(3)
C86 0.039(4) 0.043(5) 0.043(4) 0.003(4) 0.012(3) 0.010(4)
O87 0.069(4) 0.040(3) 0.037(3) 0.006(2) 0.004(2) -0.004(3)
C88 0.066(5) 0.037(5) 0.039(4) 0.005(4) 0.009(4) 0.007(4)
C89 0.097(7) 0.052(6) 0.044(5) 0.008(4) 0.003(5) -0.002(5)
O90 0.072(4) 0.056(4) 0.060(4) 0.019(3) 0.004(3) -0.008(3)
C91 0.068(6) 0.050(6) 0.048(5) 0.015(4) 0.003(4) 0.005(4)
C92 0.061(5) 0.036(5) 0.050(5) 0.003(4) 0.006(4) 0.006(4)
O93 0.049(3) 0.044(3) 0.050(3) 0.012(2) 0.013(2) 0.010(2)
C94 0.046(5) 0.031(5) 0.032(4) -0.002(3) 0.008(3) 0.005(3)
C95 0.034(4) 0.041(5) 0.033(4) -0.004(3) 0.010(3) -0.002(3)
O96 0.038(3) 0.044(3) 0.052(3) 0.010(2) 0.017(2) 0.004(2)
C97 0.044(4) 0.039(5) 0.041(4) 0.012(4) 0.007(3) 0.001(3)
C98 0.047(5) 0.052(5) 0.048(5) 0.018(4) 0.012(4) 0.002(4)
O99 0.047(3) 0.050(3) 0.052(3) 0.012(3) 0.001(3) -0.002(2)
C100 0.047(4) 0.046(5) 0.044(4) 0.013(4) 0.013(4) 0.004(4)
C101 0.042(4) 0.044(5) 0.039(4) 0.008(3) 0.018(3) 0.000(3)
O102 0.060(3) 0.045(3) 0.037(3) 0.008(2) 0.008(2) -0.002(3)
C103 0.047(5) 0.035(4) 0.028(4) -0.003(3) 0.012(3) 0.003(3)
C104 0.044(4) 0.035(5) 0.026(4) -0.007(3) 0.009(3) -0.004(3)
C105 0.049(5) 0.046(5) 0.049(5) -0.013(4) 0.017(4) -0.015(4)
C106 0.050(5) 0.031(5) 0.047(4) 0.003(3) 0.011(4) 0.002(4)
C107 0.047(5) 0.049(5) 0.036(4) -0.010(3) 0.008(3) -0.006(4)
O108 0.039(3) 0.047(4) 0.037(3) -0.005(2) 0.015(2) -0.004(2)
C109 0.026(3) 0.041(5) 0.026(4) -0.001(3) 0.004(3) -0.001(3)
O110 0.051(3) 0.049(3) 0.032(3) 0.001(2) 0.015(2) -0.007(2)
C111 0.027(4) 0.044(5) 0.026(3) 0.002(3) 0.006(3) 0.000(3)
C112 0.030(4) 0.052(5) 0.037(4) -0.001(3) 0.007(4) 0.001(3)
O113 0.028(3) 0.121(5) 0.038(3) 0.011(3) 0.003(2) 0.018(3)
O114 0.029(3) 0.156(7) 0.052(4) 0.019(4) 0.014(3) 0.008(3)
C115 0.030(5) 0.156(11) 0.058(6) 0.021(6) -0.002(4) 0.017(5)
C116 0.049(8) 0.49(4) 0.157(16) 0.12(2) 0.021(9) 0.003(14)
Cl1 0.0765(15) 0.121(2) 0.0494(13) 0.0184(13) 0.0261(11) 0.0093(14)
Cl2 0.151(3) 0.112(2) 0.0418(13) 0.0057(13) 0.0175(15) 0.007(2)
Cl3 0.0874(18) 0.0693(18) 0.158(3) -0.0018(17) 0.0704(19) -0.0021(14)
C201 0.073(6) 0.056(6) 0.054(5) 0.016(4) 0.028(4) 0.013(4)
Cl4 0.0684(15) 0.0843(18) 0.0852(17) 0.0080(13) 0.0226(13) 0.0205(13)
Cl5 0.133(3) 0.070(2) 0.120(2) 0.0245(17) 0.037(2) 0.0085(17)
Cl6 0.092(2) 0.087(2) 0.102(2) -0.0235(16) -0.0161(16) -0.0017(15)
C202 0.061(5) 0.056(6) 0.064(5) -0.009(4) 0.026(4) 0.004(4)
Cl7 0.261(6) 0.134(4) 0.133(3) -0.019(3) 0.020(4) 0.066(4)
Cl8 0.142(4) 0.148(5) 0.692(19) 0.166(8) -0.101(7) -0.012(4)
Cl9 0.154(3) 0.094(2) 0.124(3) -0.007(2) 0.009(2) 0.034(2)
C203 0.123(15) 0.153(19) 0.69(6) -0.22(3) 0.02(2) 0.034(13)
Cl10 0.108(3) 0.186(5) 0.174(4) -0.016(3) 0.027(3) -0.028(3)
Cl11 0.098(2) 0.215(4) 0.091(2) 0.034(3) 0.0031(18) -0.039(3)
Cl12 0.318(8) 0.265(7) 0.143(4) -0.026(4) 0.068(5) 0.138(6)
C204 0.190(16) 0.138(13) 0.109(10) 0.022(9) 0.078(11) 0.035(12)
Cl13 0.116(2) 0.071(2) 0.185(3) 0.038(2) 0.081(2) 0.0126(17)
Cl14 0.102(2) 0.124(3) 0.246(5) 0.059(3) 0.095(3) 0.024(2)
Cl15 0.207(5) 0.204(5) 0.115(3) 0.005(3) 0.020(3) -0.035(4)
C205 0.066(6) 0.073(7) 0.098(8) 0.009(6) 0.032(5) -0.006(5)
Cl16 0.172(3) 0.134(3) 0.086(2) 0.0082(19) 0.051(2) 0.087(3)
Cl17 0.121(3) 0.205(4) 0.101(2) 0.026(3) 0.050(2) 0.054(3)
Cl18 0.306(6) 0.158(4) 0.171(4) 0.088(3) 0.157(4) 0.155(4)
C206 0.151(12) 0.105(10) 0.075(7) 0.026(7) 0.023(7) 0.049(9)

loop_
_atom_type_symbol
_atom_type_description
_atom_type_scat_dispersion_real
_atom_type_scat_dispersion_imag
_atom_type_scat_source
C C 0.0181 0.0091 'International Tables Vol C Tables 4.2.6.8 and 6.1.1.4'
H H 0.0000 0.0000 'International Tables Vol C Tables 4.2.6.8 and 6.1.1.4'
O O 0.0492 0.0322 'International Tables Vol C Tables 4.2.6.8 and 6.1.1.4'
Cl Cl 0.3639 0.7018 'International Tables Vol C Tables 4.2.6.8 and 6.1.1.4'

loop_
_geom_angle_atom_site_label_1
_geom_angle_atom_site_label_2
_geom_angle_atom_site_label_3
_geom_angle
C9 C1 C6 104.1(5)
C9 C1 C71 128.3(5)
C6 C1 C71 125.4(6)
C9 C1 C2 116.1(5)
C6 C1 C2 115.1(5)
C71 C1 C2 58.2(4)
C12 C2 C3 105.3(5)
C12 C2 C71 127.6(6)
C3 C2 C71 125.2(6)
C12 C2 C1 115.1(5)
C3 C2 C1 115.2(5)
C71 C2 C1 57.6(4)
C4 C3 C14 119.6(6)
C4 C3 C2 123.4(6)
C14 C3 C2 107.4(6)
C3 C4 C17 120.3(6)
C3 C4 C5 120.9(6)
C17 C4 C5 107.0(6)
C6 C5 C19 119.2(6)
C6 C5 C4 121.4(6)
C19 C5 C4 107.8(6)
C5 C6 C7 119.6(5)
C5 C6 C1 123.2(6)
C7 C6 C1 108.3(6)
C8 C7 C21 121.2(6)
C8 C7 C6 108.6(5)
C21 C7 C6 122.1(6)
C7 C8 C24 121.4(6)
C7 C8 C9 109.3(6)
C24 C8 C9 121.6(6)
C10 C9 C8 119.3(6)
C10 C9 C1 122.8(6)
C8 C9 C1 108.1(5)
C9 C10 C26 120.0(6)
C9 C10 C11 120.9(6)
C26 C10 C11 108.2(6)
C12 C11 C10 122.2(6)
C12 C11 C28 119.8(6)
C10 C11 C28 106.7(6)
C11 C12 C13 119.0(6)
C11 C12 C2 122.4(6)
C13 C12 C2 108.3(6)
C30 C13 C12 120.5(7)
C30 C13 C14 119.9(6)
C12 C13 C14 109.1(6)
C15 C14 C13 120.3(7)
C15 C14 C3 120.1(6)
C13 C14 C3 108.7(6)
C14 C15 C16 119.6(7)
C14 C15 C32 119.3(7)
C16 C15 C32 107.8(6)
C17 C16 C15 119.9(6)
C17 C16 C34 118.8(6)
C15 C16 C34 108.7(6)
C16 C17 C18 120.3(6)
C16 C17 C4 120.4(6)
C18 C17 C4 108.6(6)
C19 C18 C36 121.5(6)
C19 C18 C17 108.3(5)
C36 C18 C17 120.9(6)
C20 C19 C18 121.5(6)
C20 C19 C5 121.8(6)
C18 C19 C5 108.3(6)
C19 C20 C38 116.1(6)
C19 C20 C21 118.5(5)
C38 C20 C21 118.6(6)
C22 C21 C7 116.0(6)
C22 C21 C20 119.1(5)
C7 C21 C20 118.1(6)
C21 C22 C23 122.2(6)
C21 C22 C40 121.0(6)
C23 C22 C40 107.9(6)
C22 C23 C24 120.5(6)
C22 C23 C42 108.4(6)
C24 C23 C42 121.0(6)
C8 C24 C23 116.1(6)
C8 C24 C25 118.4(6)
C23 C24 C25 118.7(6)
C26 C25 C44 117.0(6)
C26 C25 C24 118.1(6)
C44 C25 C24 118.2(6)
C25 C26 C27 121.0(6)
C25 C26 C10 121.9(6)
C27 C26 C10 108.5(6)
C26 C27 C46 121.6(6)
C26 C27 C28 108.7(6)
C46 C27 C28 120.7(7)
C29 C28 C27 120.7(6)
C29 C28 C11 120.5(7)
C27 C28 C11 107.8(6)
C28 C29 C30 120.2(6)
C28 C29 C48 120.1(7)
C30 C29 C48 107.9(6)
C29 C30 C13 119.9(6)
C29 C30 C31 108.3(6)
C13 C30 C31 119.1(7)
C32 C31 C49 121.2(6)
C32 C31 C30 120.4(7)
C49 C31 C30 106.8(7)
C31 C32 C15 120.9(6)
C31 C32 C33 119.2(7)
C15 C32 C33 107.9(6)
C51 C33 C34 121.2(6)
C51 C33 C32 121.0(7)
C34 C33 C32 108.0(6)
C35 C34 C33 121.1(6)
C35 C34 C16 121.9(6)
C33 C34 C16 107.6(6)
C53 C35 C34 116.5(6)
C53 C35 C36 118.2(6)
C34 C35 C36 119.1(6)
C37 C36 C18 115.9(6)
C37 C36 C35 118.4(6)
C18 C36 C35 118.7(6)
C38 C37 C36 121.2(6)
C38 C37 C55 108.1(6)
C36 C37 C55 121.7(6)
C37 C38 C20 121.5(6)
C37 C38 C39 108.7(5)
C20 C38 C39 121.1(6)
C40 C39 C38 120.0(6)
C40 C39 C56 120.7(6)
C38 C39 C56 108.3(6)
C39 C40 C41 119.4(6)
C39 C40 C22 119.8(6)
C41 C40 C22 108.2(6)
C58 C41 C40 120.0(6)
C58 C41 C42 120.0(6)
C40 C41 C42 107.4(6)
C43 C42 C41 120.4(6)
C43 C42 C23 120.3(6)
C41 C42 C23 108.1(6)
C42 C43 C44 119.2(6)
C42 C43 C60 119.6(6)
C44 C43 C60 109.1(6)
C25 C44 C45 120.3(6)
C25 C44 C43 122.3(6)
C45 C44 C43 107.9(6)
C46 C45 C44 121.9(6)
C46 C45 C61 120.6(7)
C44 C45 C61 108.0(6)
C45 C46 C27 115.8(7)
C45 C46 C47 118.8(6)
C27 C46 C47 118.8(7)
C48 C47 C63 115.5(7)
C48 C47 C46 119.1(6)
C63 C47 C46 119.0(7)
C49 C48 C47 122.0(6)
C49 C48 C29 108.0(7)
C47 C48 C29 120.2(7)
C50 C49 C48 121.0(7)
C50 C49 C31 120.7(7)
C48 C49 C31 109.0(6)
C64 C50 C49 116.2(7)
C64 C50 C51 118.1(6)
C49 C50 C51 118.4(6)
C33 C51 C52 116.3(6)
C33 C51 C50 119.2(6)
C52 C51 C50 118.2(6)
C53 C52 C66 109.4(6)
C53 C52 C51 120.6(6)
C66 C52 C51 121.8(6)
C35 C53 C52 121.6(6)
C35 C53 C54 122.2(6)
C52 C53 C54 108.3(6)
C55 C54 C53 119.7(6)
C55 C54 C67 123.0(6)
C53 C54 C67 108.2(5)
C54 C55 C56 121.5(6)
C54 C55 C37 119.1(6)
C56 C55 C37 107.8(6)
C57 C56 C39 119.6(6)
C57 C56 C55 121.6(6)
C39 C56 C55 107.0(5)
C56 C57 C58 119.4(6)
C56 C57 C68 122.0(6)
C58 C57 C68 108.4(6)
C41 C58 C59 120.1(6)
C41 C58 C57 120.7(6)
C59 C58 C57 108.3(6)
C60 C59 C69 120.9(6)
C60 C59 C58 119.4(6)
C69 C59 C58 109.2(6)
C59 C60 C61 119.3(7)
C59 C60 C43 120.4(6)
C61 C60 C43 106.6(6)
C62 C61 C60 119.9(6)
C62 C61 C45 120.2(7)
C60 C61 C45 108.4(6)
C61 C62 C63 120.4(6)
C61 C62 C70 120.9(6)
C63 C62 C70 107.7(6)
C64 C63 C47 121.0(7)
C64 C63 C62 109.2(6)
C47 C63 C62 120.7(7)
C50 C64 C63 121.9(6)
C50 C64 C65 121.8(7)
C63 C64 C65 107.8(6)
C66 C65 C70 121.4(6)
C66 C65 C64 119.3(6)
C70 C65 C64 108.0(6)
C65 C66 C52 120.1(6)
C65 C66 C67 122.4(6)
C52 C66 C67 108.2(6)
C54 C67 C66 104.4(5)
C54 C67 C111 126.0(5)
C66 C67 C111 127.2(6)
C54 C67 C68 115.5(5)
C66 C67 C68 116.2(5)
C111 C67 C68 58.0(4)
C69 C68 C57 104.5(5)
C69 C68 C111 127.0(6)
C57 C68 C111 126.4(6)
C69 C68 C67 115.3(5)
C57 C68 C67 115.8(5)
C111 C68 C67 58.1(4)
C70 C69 C59 119.9(6)
C70 C69 C68 121.7(6)
C59 C69 C68 108.5(6)
C69 C70 C65 122.2(6)
C69 C70 C62 119.0(7)
C65 C70 C62 107.3(6)
C72 C71 C1 120.0(6)
C72 C71 C77 114.2(5)
C1 C71 C77 115.8(5)
C72 C71 C2 115.9(6)
C1 C71 C2 64.2(4)
C77 C71 C2 117.9(6)
O73 C72 O74 125.7(6)
O73 C72 C71 124.7(6)
O74 C72 C71 109.6(6)
C72 O74 C75 115.9(6)
O74 C75 C76 106.8(8)
O78 C77 O79 125.9(7)
O78 C77 C71 124.4(7)
O79 C77 C71 109.7(6)
C77 O79 C80 116.4(6)
O79 C80 C81 108.3(5)
C82 C81 C86 118.8(7)
C82 C81 C80 119.8(7)
C86 C81 C80 121.2(7)
C83 C82 C81 121.4(7)
C84 C83 C82 119.3(7)
O102 C84 C83 124.9(6)
O102 C84 C85 115.1(6)
C83 C84 C85 120.0(6)
C86 C85 O87 126.1(7)
C86 C85 C84 119.6(7)
O87 C85 C84 114.4(6)
C85 C86 C81 120.8(7)
C85 O87 C88 118.9(5)
O87 C88 C89 107.8(6)
O90 C89 C88 114.9(8)
C89 O90 C91 115.6(7)
O90 C91 C92 107.3(7)
O93 C92 C91 106.5(6)
C94 O93 C92 117.6(6)
C106 C94 O93 124.2(6)
C106 C94 C95 120.6(6)
O93 C94 C95 115.1(6)
O96 C95 C103 124.3(6)
O96 C95 C94 116.0(6)
C103 C95 C94 119.7(6)
C95 O96 C97 118.4(5)
O96 C97 C98 108.3(6)
O99 C98 C97 114.6(6)
C98 O99 C100 115.3(6)
O99 C100 C101 107.8(6)
O102 C101 C100 105.8(6)
C84 O102 C101 116.8(6)
C95 C103 C104 120.0(7)
C105 C104 C103 119.0(6)
C105 C104 C107 120.2(7)
C103 C104 C107 120.5(7)
C104 C105 C106 120.8(7)
C94 C106 C105 119.8(7)
O108 C107 C104 108.1(5)
C109 O108 C107 117.1(5)
O110 C109 O108 126.4(6)
O110 C109 C111 124.9(7)
O108 C109 C111 108.7(6)
C112 C111 C68 117.8(6)
C112 C111 C67 120.0(6)
C68 C111 C67 63.9(4)
C112 C111 C109 112.6(5)
C68 C111 C109 118.1(5)
C67 C111 C109 116.5(5)
O114 C112 O113 124.1(7)
O114 C112 C111 125.6(6)
O113 C112 C111 110.3(6)
C112 O113 C115 116.3(6)
C116 C115 O113 110.2(10)
Cl1 C201 Cl3 111.2(5)
Cl1 C201 Cl2 110.2(5)
Cl3 C201 Cl2 108.9(5)
Cl6 C202 Cl5 114.6(5)
Cl6 C202 Cl4 110.8(5)
Cl5 C202 Cl4 108.4(5)
Cl7 C203 Cl9 120.9(16)
Cl7 C203 Cl8 124.3(11)
Cl9 C203 Cl8 114.4(13)
Cl10 C204 Cl12 111.4(9)
Cl10 C204 Cl11 107.3(9)
Cl12 C204 Cl11 114.8(10)
Cl14 C205 Cl13 113.1(6)
Cl14 C205 Cl15 110.4(6)
Cl13 C205 Cl15 109.7(6)
Cl18 C206 Cl17 108.9(8)
Cl18 C206 Cl16 106.8(7)
Cl17 C206 Cl16 108.7(7)

loop_
_geom_bond_atom_site_label_1
_geom_bond_atom_site_label_2
_geom_bond_distance
C1 C9 1.488(9)
C1 C6 1.497(9)
C1 C71 1.505(9)
C1 C2 1.605(9)
C2 C12 1.480(9)
C2 C3 1.488(10)
C2 C71 1.514(9)
C3 C4 1.371(9)
C3 C14 1.447(10)
C4 C17 1.447(10)
C4 C5 1.460(10)
C5 C6 1.360(9)
C5 C19 1.461(9)
C6 C7 1.438(9)
C7 C8 1.418(9)
C7 C21 1.415(9)
C8 C24 1.420(9)
C8 C9 1.439(9)
C9 C10 1.365(9)
C10 C26 1.440(9)
C10 C11 1.447(9)
C11 C12 1.384(10)
C11 C28 1.459(9)
C12 C13 1.429(10)
C13 C30 1.416(10)
C13 C14 1.430(10)
C14 C15 1.410(10)
C15 C16 1.424(10)
C15 C32 1.447(10)
C16 C17 1.391(10)
C16 C34 1.460(10)
C17 C18 1.451(10)
C18 C19 1.422(10)
C18 C36 1.431(9)
C19 C20 1.403(9)
C20 C38 1.436(9)
C20 C21 1.450(9)
C21 C22 1.414(9)
C22 C23 1.414(10)
C22 C40 1.458(9)
C23 C24 1.426(9)
C23 C42 1.450(10)
C24 C25 1.452(10)
C25 C26 1.411(10)
C25 C44 1.424(10)
C26 C27 1.414(10)
C27 C46 1.420(10)
C27 C28 1.438(10)
C28 C29 1.371(10)
C29 C30 1.408(11)
C29 C48 1.456(10)
C30 C31 1.459(10)
C31 C32 1.366(11)
C31 C49 1.434(10)
C32 C33 1.458(10)
C33 C51 1.408(10)
C33 C34 1.430(10)
C34 C35 1.409(10)
C35 C53 1.405(9)
C35 C36 1.453(10)
C36 C37 1.414(10)
C37 C38 1.419(9)
C37 C55 1.457(9)
C38 C39 1.439(9)
C39 C40 1.380(10)
C39 C56 1.450(9)
C40 C41 1.437(10)
C41 C58 1.388(9)
C41 C42 1.443(10)
C42 C43 1.376(10)
C43 C44 1.439(10)
C43 C60 1.449(10)
C44 C45 1.419(10)
C45 C46 1.417(10)
C45 C61 1.462(10)
C46 C47 1.459(11)
C47 C48 1.422(11)
C47 C63 1.430(10)
C48 C49 1.407(11)
C49 C50 1.424(10)
C50 C64 1.412(10)
C50 C51 1.456(10)
C51 C52 1.426(9)
C52 C53 1.427(9)
C52 C66 1.430(9)
C53 C54 1.440(9)
C54 C55 1.365(9)
C54 C67 1.495(9)
C55 C56 1.454(10)
C56 C57 1.384(9)
C57 C58 1.435(10)
C57 C68 1.500(9)
C58 C59 1.441(10)
C59 C60 1.394(10)
C59 C69 1.427(10)
C60 C61 1.436(10)
C61 C62 1.371(10)
C62 C63 1.441(10)
C62 C70 1.457(10)
C63 C64 1.415(11)
C64 C65 1.463(9)
C65 C66 1.361(9)
C65 C70 1.443(10)
C66 C67 1.485(9)
C67 C111 1.508(9)
C67 C68 1.596(10)
C68 C69 1.488(9)
C68 C111 1.507(9)
C69 C70 1.382(9)
C71 C72 1.513(10)
C71 C77 1.514(10)
C72 O73 1.189(8)
C72 O74 1.327(8)
O74 C75 1.455(9)
C75 C76 1.492(14)
C77 O78 1.192(9)
C77 O79 1.329(9)
O79 C80 1.477(8)
C80 C81 1.484(10)
C81 C82 1.381(11)
C81 C86 1.398(10)
C82 C83 1.388(10)
C83 C84 1.381(11)
C84 O102 1.373(8)
C84 C85 1.411(10)
C85 C86 1.373(10)
C85 O87 1.364(9)
O87 C88 1.428(9)
C88 C89 1.489(11)
C89 O90 1.385(11)
O90 C91 1.442(9)
C91 C92 1.466(11)
C92 O93 1.423(9)
O93 C94 1.375(8)
C94 C106 1.356(10)
C94 C95 1.397(10)
C95 O96 1.371(8)
C95 C103 1.382(10)
O96 C97 1.429(9)
C97 C98 1.499(10)
C98 O99 1.418(9)
O99 C100 1.415(9)
C100 C101 1.493(10)
C101 O102 1.416(8)
C103 C104 1.399(10)
C104 C105 1.381(10)
C104 C107 1.499(10)
C105 C106 1.390(11)
C107 O108 1.463(8)
O108 C109 1.332(9)
C109 O110 1.189(8)
C109 C111 1.522(9)
C111 C112 1.505(10)
C112 O114 1.182(9)
C112 O113 1.298(9)
O113 C115 1.470(10)
C115 C116 1.269(17)
Cl1 C201 1.731(8)
Cl2 C201 1.750(9)
Cl3 C201 1.743(9)
Cl4 C202 1.750(9)
Cl5 C202 1.734(9)
Cl6 C202 1.722(9)
Cl7 C203 1.63(2)
Cl8 C203 1.67(2)
Cl9 C203 1.616(17)
Cl10 C204 1.637(16)
Cl11 C204 1.832(18)
Cl12 C204 1.684(14)
Cl13 C205 1.708(11)
Cl14 C205 1.703(10)
Cl15 C205 1.769(11)
Cl16 C206 1.839(13)
Cl17 C206 1.731(12)
Cl18 C206 1.714(12)

loop_
_geom_torsion_atom_site_label_1
_geom_torsion_atom_site_label_2
_geom_torsion_atom_site_label_3
_geom_torsion_atom_site_label_4
_geom_torsion
C9 C1 C2 C12 0.5(7)
C6 C1 C2 C12 122.5(6)
C71 C1 C2 C12 -120.0(6)
C9 C1 C2 C3 -122.4(6)
C6 C1 C2 C3 -0.4(8)
C71 C1 C2 C3 117.1(6)
C9 C1 C2 C71 120.5(6)
C6 C1 C2 C71 -117.5(6)
C12 C2 C3 C4 -134.2(6)
C71 C2 C3 C4 60.6(9)
C1 C2 C3 C4 -6.3(9)
C12 C2 C3 C14 11.4(6)
C71 C2 C3 C14 -153.8(6)
C1 C2 C3 C14 139.3(5)
C14 C3 C4 C17 3.1(10)
C2 C3 C4 C17 144.8(6)
C14 C3 C4 C5 -135.0(7)
C2 C3 C4 C5 6.7(10)
C3 C4 C5 C6 0.3(9)
C17 C4 C5 C6 -142.5(6)
C3 C4 C5 C19 143.2(6)
C17 C4 C5 C19 0.3(7)
C19 C5 C6 C7 -2.6(9)
C4 C5 C6 C7 136.1(6)
C19 C5 C6 C1 -146.2(6)
C4 C5 C6 C1 -7.5(9)
C9 C1 C6 C5 135.3(6)
C71 C1 C6 C5 -60.5(9)
C2 C1 C6 C5 7.1(8)
C9 C1 C6 C7 -11.7(6)
C71 C1 C6 C7 152.4(6)
C2 C1 C6 C7 -140.0(5)
C5 C6 C7 C8 -140.7(6)
C1 C6 C7 C8 7.7(7)
C5 C6 C7 C21 8.4(9)
C1 C6 C7 C21 156.8(5)
C21 C7 C8 C24 0.1(9)
C6 C7 C8 C24 149.5(6)
C21 C7 C8 C9 -149.7(6)
C6 C7 C8 C9 -0.2(7)
C7 C8 C9 C10 139.5(6)
C24 C8 C9 C10 -10.2(9)
C7 C8 C9 C1 -7.4(7)
C24 C8 C9 C1 -157.0(6)
C6 C1 C9 C10 -133.8(6)
C71 C1 C9 C10 62.6(9)
C2 C1 C9 C10 -6.2(8)
C6 C1 C9 C8 11.5(6)
C71 C1 C9 C8 -152.0(6)
C2 C1 C9 C8 139.2(5)
C8 C9 C10 C26 4.5(9)
C1 C9 C10 C26 146.2(6)
C8 C9 C10 C11 -135.7(6)
C1 C9 C10 C11 6.1(9)
C9 C10 C11 C12 0.3(9)
C26 C10 C11 C12 -144.0(6)
C9 C10 C11 C28 143.5(6)
C26 C10 C11 C28 -0.7(7)
C10 C11 C12 C13 134.6(6)
C28 C11 C12 C13 -4.1(8)
C10 C11 C12 C2 -6.3(9)
C28 C11 C12 C2 -144.9(6)
C3 C2 C12 C11 133.5(6)
C71 C2 C12 C11 -61.8(9)
C1 C2 C12 C11 5.5(8)
C3 C2 C12 C13 -11.0(7)
C71 C2 C12 C13 153.8(6)
C1 C2 C12 C13 -139.0(5)
C11 C12 C13 C30 5.3(9)
C2 C12 C13 C30 151.1(6)
C11 C12 C13 C14 -139.4(6)
C2 C12 C13 C14 6.5(7)
C30 C13 C14 C15 0.2(10)
C12 C13 C14 C15 145.1(6)
C30 C13 C14 C3 -144.0(6)
C12 C13 C14 C3 0.9(7)
C4 C3 C14 C15 -4.9(10)
C2 C3 C14 C15 -152.1(6)
C4 C3 C14 C13 139.4(6)
C2 C3 C14 C13 -7.8(7)
C13 C14 C15 C16 -136.8(7)
C3 C14 C15 C16 3.3(10)
C13 C14 C15 C32 -0.5(9)
C3 C14 C15 C32 139.6(7)
C14 C15 C16 C17 0.0(10)
C32 C15 C16 C17 -140.8(6)
C14 C15 C16 C34 141.3(6)
C32 C15 C16 C34 0.6(8)
C15 C16 C17 C18 138.6(7)
C34 C16 C17 C18 1.0(10)
C15 C16 C17 C4 -1.8(10)
C34 C16 C17 C4 -139.4(6)
C3 C4 C17 C16 0.2(10)
C5 C4 C17 C16 143.4(6)
C3 C4 C17 C18 -144.2(6)
C5 C4 C17 C18 -1.1(7)
C16 C17 C18 C19 -143.1(6)
C4 C17 C18 C19 1.4(7)
C16 C17 C18 C36 4.0(9)
C4 C17 C18 C36 148.4(6)
C36 C18 C19 C20 0.6(9)
C17 C18 C19 C20 147.4(6)
C36 C18 C19 C5 -148.0(6)
C17 C18 C19 C5 -1.2(7)
C6 C5 C19 C20 -4.2(9)
C4 C5 C19 C20 -148.0(6)
C6 C5 C19 C18 144.4(6)
C4 C5 C19 C18 0.6(7)
C18 C19 C20 C38 11.5(8)
C5 C19 C20 C38 156.0(5)
C18 C19 C20 C21 -139.2(6)
C5 C19 C20 C21 5.3(8)
C8 C7 C21 C22 -12.5(8)
C6 C7 C21 C22 -157.8(5)
C8 C7 C21 C20 138.2(6)
C6 C7 C21 C20 -7.0(8)
C19 C20 C21 C22 150.1(6)
C38 C20 C21 C22 0.1(8)
C19 C20 C21 C7 0.2(8)
C38 C20 C21 C7 -149.7(5)
C7 C21 C22 C23 12.2(9)
C20 C21 C22 C23 -138.2(6)
C7 C21 C22 C40 155.7(6)
C20 C21 C22 C40 5.3(8)
C21 C22 C23 C24 0.6(10)
C40 C22 C23 C24 -147.0(6)
C21 C22 C23 C42 146.3(6)
C40 C22 C23 C42 -1.2(7)
C7 C8 C24 C23 12.7(9)
C9 C8 C24 C23 158.8(6)
C7 C8 C24 C25 -138.2(6)
C9 C8 C24 C25 7.9(9)
C22 C23 C24 C8 -13.0(9)
C42 C23 C24 C8 -154.5(6)
C22 C23 C24 C25 137.8(7)
C42 C23 C24 C25 -3.7(9)
C8 C24 C25 C26 0.0(9)
C23 C24 C25 C26 -150.2(6)
C8 C24 C25 C44 150.4(6)
C23 C24 C25 C44 0.2(9)
C44 C25 C26 C27 -12.3(9)
C24 C25 C26 C27 138.5(7)
C44 C25 C26 C10 -156.3(6)
C24 C25 C26 C10 -5.6(9)
C9 C10 C26 C25 3.4(10)
C11 C10 C26 C25 148.0(6)
C9 C10 C26 C27 -144.6(6)
C11 C10 C26 C27 0.1(7)
C25 C26 C27 C46 -0.4(10)
C10 C26 C27 C46 147.9(6)
C25 C26 C27 C28 -147.7(6)
C10 C26 C27 C28 0.6(7)
C26 C27 C28 C29 143.3(6)
C46 C27 C28 C29 -4.3(9)
C26 C27 C28 C11 -1.1(7)
C46 C27 C28 C11 -148.7(6)
C12 C11 C28 C29 1.0(9)
C10 C11 C28 C29 -143.3(6)
C12 C11 C28 C27 145.4(6)
C10 C11 C28 C27 1.1(7)
C27 C28 C29 C30 -138.8(7)
C11 C28 C29 C30 1.1(9)
C27 C28 C29 C48 -0.5(9)
C11 C28 C29 C48 139.4(6)
C28 C29 C30 C13 0.1(9)
C48 C29 C30 C13 -142.7(6)
C28 C29 C30 C31 141.5(6)
C48 C29 C30 C31 -1.3(7)
C12 C13 C30 C29 -3.3(9)
C14 C13 C30 C29 137.6(7)
C12 C13 C30 C31 -140.6(6)
C14 C13 C30 C31 0.3(9)
C29 C30 C31 C32 -142.2(7)
C13 C30 C31 C32 -0.5(10)
C29 C30 C31 C49 1.4(7)
C13 C30 C31 C49 143.2(6)
C49 C31 C32 C15 -138.3(7)
C30 C31 C32 C15 0.2(10)
C49 C31 C32 C33 -0.1(10)
C30 C31 C32 C33 138.3(7)
C14 C15 C32 C31 0.3(10)
C16 C15 C32 C31 141.2(7)
C14 C15 C32 C33 -141.9(6)
C16 C15 C32 C33 -1.0(8)
C31 C32 C33 C51 4.3(10)
C15 C32 C33 C51 147.3(6)
C31 C32 C33 C34 -141.9(7)
C15 C32 C33 C34 1.1(8)
C51 C33 C34 C35 0.3(10)
C32 C33 C34 C35 146.4(6)
C51 C33 C34 C16 -146.8(6)
C32 C33 C34 C16 -0.7(8)
C17 C16 C34 C35 -4.8(10)
C15 C16 C34 C35 -146.7(6)
C17 C16 C34 C33 141.9(6)
C15 C16 C34 C33 0.0(8)
C33 C34 C35 C53 13.1(9)
C16 C34 C35 C53 155.5(6)
C33 C34 C35 C36 -138.8(6)
C16 C34 C35 C36 3.5(10)
C19 C18 C36 C37 -12.9(9)
C17 C18 C36 C37 -155.6(6)
C19 C18 C36 C35 137.5(6)
C17 C18 C36 C35 -5.2(9)
C53 C35 C36 C37 -0.3(9)
C34 C35 C36 C37 151.2(6)
C53 C35 C36 C18 -150.0(6)
C34 C35 C36 C18 1.5(9)
C18 C36 C37 C38 12.8(9)
C35 C36 C37 C38 -137.7(6)
C18 C36 C37 C55 156.0(6)
C35 C36 C37 C55 5.5(9)
C36 C37 C38 C20 -0.8(9)
C55 C37 C38 C20 -148.3(5)
C36 C37 C38 C39 147.3(6)
C55 C37 C38 C39 -0.3(6)
C19 C20 C38 C37 -11.6(8)
C21 C20 C38 C37 139.1(6)
C19 C20 C38 C39 -155.7(5)
C21 C20 C38 C39 -5.0(8)
C37 C38 C39 C40 -143.6(6)
C20 C38 C39 C40 4.5(9)
C37 C38 C39 C56 0.7(6)
C20 C38 C39 C56 148.8(5)
C38 C39 C40 C41 138.3(6)
C56 C39 C40 C41 -1.5(9)
C38 C39 C40 C22 0.9(9)
C56 C39 C40 C22 -139.0(6)
C21 C22 C40 C39 -5.9(9)
C23 C22 C40 C39 142.2(6)
C21 C22 C40 C41 -147.5(6)
C23 C22 C40 C41 0.5(7)
C39 C40 C41 C58 0.3(9)
C22 C40 C41 C58 142.2(6)
C39 C40 C41 C42 -141.5(6)
C22 C40 C41 C42 0.4(7)
C58 C41 C42 C43 0.9(10)
C40 C41 C42 C43 142.6(6)
C58 C41 C42 C23 -142.9(6)
C40 C41 C42 C23 -1.1(7)
C22 C23 C42 C43 -142.3(6)
C24 C23 C42 C43 3.3(10)
C22 C23 C42 C41 1.5(7)
C24 C23 C42 C41 147.0(6)
C41 C42 C43 C44 -138.7(7)
C23 C42 C43 C44 0.7(10)
C41 C42 C43 C60 -0.1(10)
C23 C42 C43 C60 139.3(7)
C26 C25 C44 C45 12.2(9)
C24 C25 C44 C45 -138.5(6)
C26 C25 C44 C43 154.5(6)
C24 C25 C44 C43 3.8(10)
C42 C43 C44 C25 -4.3(10)
C60 C43 C44 C25 -146.8(6)
C42 C43 C44 C45 142.0(6)
C60 C43 C44 C45 -0.6(7)
C25 C44 C45 C46 0.5(10)
C43 C44 C45 C46 -146.6(6)
C25 C44 C45 C61 146.8(6)
C43 C44 C45 C61 -0.2(7)
C44 C45 C46 C27 -12.9(9)
C61 C45 C46 C27 -155.1(6)
C44 C45 C46 C47 138.4(7)
C61 C45 C46 C47 -3.8(9)
C26 C27 C46 C45 12.9(10)
C28 C27 C46 C45 156.3(6)
C26 C27 C46 C47 -138.4(7)
C28 C27 C46 C47 5.0(9)
C45 C46 C47 C48 -151.4(6)
C27 C46 C47 C48 -1.0(9)
C45 C46 C47 C63 -0.8(9)
C27 C46 C47 C63 149.6(6)
C63 C47 C48 C49 -13.4(9)
C46 C47 C48 C49 138.2(7)
C63 C47 C48 C29 -155.3(6)
C46 C47 C48 C29 -3.7(9)
C28 C29 C48 C49 -142.1(6)
C30 C29 C48 C49 0.7(7)
C28 C29 C48 C47 4.5(9)
C30 C29 C48 C47 147.3(6)
C47 C48 C49 C50 1.2(10)
C29 C48 C49 C50 147.0(6)
C47 C48 C49 C31 -145.7(6)
C29 C48 C49 C31 0.2(7)
C32 C31 C49 C50 -4.6(10)
C30 C31 C49 C50 -147.9(6)
C32 C31 C49 C48 142.3(6)
C30 C31 C49 C48 -1.0(7)
C48 C49 C50 C64 11.7(9)
C31 C49 C50 C64 154.7(6)
C48 C49 C50 C51 -137.8(7)
C31 C49 C50 C51 5.2(9)
C34 C33 C51 C52 -13.4(9)
C32 C33 C51 C52 -155.2(6)
C34 C33 C51 C50 138.2(7)
C32 C33 C51 C50 -3.5(10)
C64 C50 C51 C33 -150.0(6)
C49 C50 C51 C33 -1.2(9)
C64 C50 C51 C52 1.1(9)
C49 C50 C51 C52 149.9(6)
C33 C51 C52 C53 13.2(9)
C50 C51 C52 C53 -138.7(6)
C33 C51 C52 C66 158.4(6)
C50 C51 C52 C66 6.5(9)
C34 C35 C53 C52 -13.3(9)
C36 C35 C53 C52 138.9(6)
C34 C35 C53 C54 -158.7(6)
C36 C35 C53 C54 -6.5(9)
C66 C52 C53 C35 -149.0(6)
C51 C52 C53 C35 0.1(10)
C66 C52 C53 C54 0.6(7)
C51 C52 C53 C54 149.7(6)
C35 C53 C54 C55 8.3(9)
C52 C53 C54 C55 -141.1(6)
C35 C53 C54 C67 156.2(6)
C52 C53 C54 C67 6.8(7)
C53 C54 C55 C56 135.7(6)
C67 C54 C55 C56 -7.3(9)
C53 C54 C55 C37 -3.0(9)
C67 C54 C55 C37 -146.0(6)
C38 C37 C55 C54 143.5(6)
C36 C37 C55 C54 -3.8(9)
C38 C37 C55 C56 -0.2(6)
C36 C37 C55 C56 -147.6(6)
C40 C39 C56 C57 -0.5(9)
C38 C39 C56 C57 -144.4(6)
C40 C39 C56 C55 143.2(6)
C38 C39 C56 C55 -0.8(6)
C54 C55 C56 C57 0.7(9)
C37 C55 C56 C57 143.4(6)
C54 C55 C56 C39 -142.1(6)
C37 C55 C56 C39 0.6(6)
C39 C56 C57 C58 3.6(9)
C55 C56 C57 C58 -134.7(6)
C39 C56 C57 C68 144.7(6)
C55 C56 C57 C68 6.4(9)
C40 C41 C58 C59 -137.3(6)
C42 C41 C58 C59 -0.3(10)
C40 C41 C58 C57 2.8(9)
C42 C41 C58 C57 139.9(6)
C56 C57 C58 C41 -4.8(9)
C68 C57 C58 C41 -150.7(6)
C56 C57 C58 C59 139.4(6)
C68 C57 C58 C59 -6.4(7)
C41 C58 C59 C60 -1.0(10)
C57 C58 C59 C60 -145.6(6)
C41 C58 C59 C69 144.2(6)
C57 C58 C59 C69 -0.4(7)
C69 C59 C60 C61 -4.2(9)
C58 C59 C60 C61 136.8(7)
C69 C59 C60 C43 -139.3(7)
C58 C59 C60 C43 1.8(10)
C42 C43 C60 C59 -1.3(10)
C44 C43 C60 C59 141.1(7)
C42 C43 C60 C61 -141.2(6)
C44 C43 C60 C61 1.1(7)
C59 C60 C61 C62 1.6(10)
C43 C60 C61 C62 142.0(6)
C59 C60 C61 C45 -141.8(6)
C43 C60 C61 C45 -1.3(7)
C46 C45 C61 C62 4.6(9)
C44 C45 C61 C62 -142.3(6)
C46 C45 C61 C60 147.8(6)
C44 C45 C61 C60 1.0(8)
C60 C61 C62 C63 -139.7(7)
C45 C61 C62 C63 -0.6(9)
C60 C61 C62 C70 0.0(10)
C45 C61 C62 C70 139.0(7)
C48 C47 C63 C64 13.0(9)
C46 C47 C63 C64 -138.6(7)
C48 C47 C63 C62 156.4(6)
C46 C47 C63 C62 4.8(10)
C61 C62 C63 C64 143.1(6)
C70 C62 C63 C64 -1.2(7)
C61 C62 C63 C47 -4.1(10)
C70 C62 C63 C47 -148.4(6)
C49 C50 C64 C63 -12.0(9)
C51 C50 C64 C63 137.5(6)
C49 C50 C64 C65 -155.9(6)
C51 C50 C64 C65 -6.4(9)
C47 C63 C64 C50 -0.4(10)
C62 C63 C64 C50 -147.5(6)
C47 C63 C64 C65 147.8(6)
C62 C63 C64 C65 0.7(7)
C50 C64 C65 C66 4.1(9)
C63 C64 C65 C66 -144.1(6)
C50 C64 C65 C70 148.3(6)
C63 C64 C65 C70 0.0(7)
C70 C65 C66 C52 -135.7(6)
C64 C65 C66 C52 3.5(9)
C70 C65 C66 C67 7.1(9)
C64 C65 C66 C67 146.4(6)
C53 C52 C66 C65 139.6(6)
C51 C52 C66 C65 -9.0(9)
C53 C52 C66 C67 -7.9(7)
C51 C52 C66 C67 -156.5(6)
C55 C54 C67 C66 135.4(6)
C53 C54 C67 C66 -11.2(7)
C55 C54 C67 C111 -61.2(9)
C53 C54 C67 C111 152.1(6)
C55 C54 C67 C68 6.5(8)
C53 C54 C67 C68 -140.1(5)
C65 C66 C67 C54 -135.1(6)
C52 C66 C67 C54 11.6(7)
C65 C66 C67 C111 61.9(9)
C52 C66 C67 C111 -151.5(6)
C65 C66 C67 C68 -6.6(9)
C52 C66 C67 C68 140.1(5)
C56 C57 C68 C69 -134.5(6)
C58 C57 C68 C69 10.3(6)
C56 C57 C68 C111 61.6(9)
C58 C57 C68 C111 -153.6(6)
C56 C57 C68 C67 -6.5(8)
C58 C57 C68 C67 138.3(5)
C54 C67 C68 C69 122.7(6)
C66 C67 C68 C69 -0.2(8)
C111 C67 C68 C69 -119.3(6)
C54 C67 C68 C57 0.3(8)
C66 C67 C68 C57 -122.6(6)
C111 C67 C68 C57 118.3(6)
C54 C67 C68 C111 -118.1(6)
C66 C67 C68 C111 119.1(6)
C60 C59 C69 C70 5.4(9)
C58 C59 C69 C70 -139.2(6)
C60 C59 C69 C68 151.7(6)
C58 C59 C69 C68 7.1(7)
C57 C68 C69 C70 134.9(6)
C111 C68 C69 C70 -61.2(9)
C67 C68 C69 C70 6.6(8)
C57 C68 C69 C59 -10.6(7)
C111 C68 C69 C59 153.3(6)
C67 C68 C69 C59 -138.8(5)
C59 C69 C70 C65 134.8(7)
C68 C69 C70 C65 -6.9(9)
C59 C69 C70 C62 -3.8(9)
C68 C69 C70 C62 -145.5(6)
C66 C65 C70 C69 -0.2(10)
C64 C65 C70 C69 -143.4(6)
C66 C65 C70 C62 142.5(6)
C64 C65 C70 C62 -0.7(7)
C61 C62 C70 C69 1.2(10)
C63 C62 C70 C69 145.3(6)
C61 C62 C70 C65 -142.9(6)
C63 C62 C70 C65 1.1(7)
C9 C1 C71 C72 6.5(10)
C6 C1 C71 C72 -153.8(6)
C2 C1 C71 C72 106.3(7)
C9 C1 C71 C77 150.1(6)
C6 C1 C71 C77 -10.2(9)
C2 C1 C71 C77 -110.1(7)
C9 C1 C71 C2 -99.8(7)
C6 C1 C71 C2 99.9(7)
C12 C2 C71 C72 -14.2(9)
C3 C2 C71 C72 147.7(6)
C1 C2 C71 C72 -112.6(6)
C12 C2 C71 C1 98.4(7)
C3 C2 C71 C1 -99.7(7)
C12 C2 C71 C77 -154.7(6)
C3 C2 C71 C77 7.2(9)
C1 C2 C71 C77 106.9(6)
C1 C71 C72 O73 -22.3(10)
C77 C71 C72 O73 -166.5(7)
C2 C71 C72 O73 51.5(9)
C1 C71 C72 O74 159.5(6)
C77 C71 C72 O74 15.3(8)
C2 C71 C72 O74 -126.7(6)
O73 C72 O74 C75 -2.1(10)
C71 C72 O74 C75 176.1(6)
C72 O74 C75 C76 171.6(8)
C72 C71 C77 O78 -104.6(8)
C1 C71 C77 O78 109.6(7)
C2 C71 C77 O78 36.5(9)
C72 C71 C77 O79 75.2(7)
C1 C71 C77 O79 -70.6(7)
C2 C71 C77 O79 -143.7(5)
O78 C77 O79 C80 -11.8(9)
C71 C77 O79 C80 168.4(5)
C77 O79 C80 C81 -84.5(7)
O79 C80 C81 C82 -79.0(8)
O79 C80 C81 C86 95.2(7)
C86 C81 C82 C83 -1.6(10)
C80 C81 C82 C83 172.7(6)
C81 C82 C83 C84 0.0(11)
C82 C83 C84 O102 -177.3(7)
C82 C83 C84 C85 1.8(11)
O102 C84 C85 C86 177.2(6)
C83 C84 C85 C86 -2.0(10)
O102 C84 C85 O87 -2.7(9)
C83 C84 C85 O87 178.1(6)
O87 C85 C86 C81 -179.7(6)
C84 C85 C86 C81 0.4(10)
C82 C81 C86 C85 1.4(10)
C80 C81 C86 C85 -172.9(6)
C86 C85 O87 C88 -6.6(11)
C84 C85 O87 C88 173.3(6)
C85 O87 C88 C89 174.1(7)
O87 C88 C89 O90 67.7(9)
C88 C89 O90 C91 -81.1(10)
C89 O90 C91 C92 -166.8(7)
O90 C91 C92 O93 -171.0(6)
C91 C92 O93 C94 160.8(6)
C92 O93 C94 C106 17.4(10)
C92 O93 C94 C95 -161.8(6)
C106 C94 C95 O96 177.8(6)
O93 C94 C95 O96 -2.9(9)
C106 C94 C95 C103 -3.2(10)
O93 C94 C95 C103 176.1(6)
C103 C95 O96 C97 -10.9(9)
C94 C95 O96 C97 168.1(6)
C95 O96 C97 C98 -179.4(6)
O96 C97 C98 O99 72.0(8)
C97 C98 O99 C100 -74.9(8)
C98 O99 C100 C101 -167.4(6)
O99 C100 C101 O102 -174.6(5)
C83 C84 O102 C101 15.6(10)
C85 C84 O102 C101 -163.6(6)
C100 C101 O102 C84 165.9(6)
O96 C95 C103 C104 -179.5(6)
C94 C95 C103 C104 1.6(10)
C95 C103 C104 C105 0.2(10)
C95 C103 C104 C107 -173.1(6)
C103 C104 C105 C106 -0.6(10)
C107 C104 C105 C106 172.7(7)
O93 C94 C106 C105 -176.4(6)
C95 C94 C106 C105 2.8(11)
C104 C105 C106 C94 -0.9(11)
C105 C104 C107 O108 -78.7(8)
C103 C104 C107 O108 94.6(7)
C104 C107 O108 C109 -84.5(7)
C107 O108 C109 O110 -10.3(9)
C107 O108 C109 C111 170.5(5)
C69 C68 C111 C112 -12.5(10)
C57 C68 C111 C112 148.0(6)
C67 C68 C111 C112 -111.8(7)
C69 C68 C111 C67 99.3(7)
C57 C68 C111 C67 -100.3(7)
C69 C68 C111 C109 -153.2(6)
C57 C68 C111 C109 7.2(10)
C67 C68 C111 C109 107.5(6)
C54 C67 C111 C112 -151.5(7)
C66 C67 C111 C112 8.1(10)
C68 C67 C111 C112 108.5(7)
C54 C67 C111 C68 100.0(7)
C66 C67 C111 C68 -100.4(7)
C54 C67 C111 C109 -10.0(10)
C66 C67 C111 C109 149.6(7)
C68 C67 C111 C109 -110.0(6)
O110 C109 C111 C112 -107.7(8)
O108 C109 C111 C112 71.5(7)
O110 C109 C111 C68 35.0(9)
O108 C109 C111 C68 -145.8(6)
O110 C109 C111 C67 108.1(8)
O108 C109 C111 C67 -72.8(7)
C68 C111 C112 O114 56.4(11)
C67 C111 C112 O114 -18.0(12)
C109 C111 C112 O114 -160.9(8)
C68 C111 C112 O113 -120.0(7)
C67 C111 C112 O113 165.7(6)
C109 C111 C112 O113 22.8(9)
O114 C112 O113 C115 2.8(13)
C111 C112 O113 C115 179.2(8)
C112 O113 C115 C116 178.2(16)
